data_1535457
loop_
_publ_author_name
'Tikhomirov, G.A.'
'Znamenkov, K.O.'
'Morozov, I.V.'
'Kemnitz, E.'
'Troyanov, S.I.'

_publ_section_title
;
 Anhydrous nitrates and nitrosonium nitratometallates of manganese and
 cobalt, M (N O3)2, N O (Mn (N O3)3), and (N O)2 (Co (N O3)4): synthesis
 and crystal structure
;
_journal_name_full 'Zeitschrift fuer Anorganische und Allgemeine Chemie'
_journal_page_first 269
_journal_page_last 273
_journal_volume 628
_journal_year 2002
_chemical_formula_sum 'Co N2 O6'
_chemical_name_systematic 'Co (N O3)2'
_space_group_IT_number 148
_symmetry_space_group_name_Hall '-R 3'
_symmetry_space_group_name_H-M 'R -3 :H'
_cell_angle_alpha 90
_cell_angle_beta 90
_cell_angle_gamma 120
_cell_formula_units_Z 12
_cell_length_a 10.5
_cell_length_b 10.5
_cell_length_c 12.837
_cell_volume 1225.668
_citation_journal_id_ASTM ZAACAB
_cod_data_source_file Tikhomirov_ZAACAB_2002_319.cif
_cod_data_source_block Co1N2O6
_cod_original_formula_sum 'Co1 N2 O6'
_cod_database_code 1535457

loop_
_symmetry_equiv_pos_as_xyz
x,y,z
-y,x-y,z
-x+y,-x,z
-x,-y,-z
y,-x+y,-z
x-y,x,-z
x+2/3,y+1/3,z+1/3
-y+2/3,x-y+1/3,z+1/3
-x+y+2/3,-x+1/3,z+1/3
-x+2/3,-y+1/3,-z+1/3
y+2/3,-x+y+1/3,-z+1/3
x-y+2/3,x+1/3,-z+1/3
x+1/3,y+2/3,z+2/3
-y+1/3,x-y+2/3,z+2/3
-x+y+1/3,-x+2/3,z+2/3
-x+1/3,-y+2/3,-z+2/3
y+1/3,-x+y+2/3,-z+2/3
x-y+1/3,x+2/3,-z+2/3

loop_
_atom_site_label
_atom_site_type_symbol
_atom_site_fract_x
_atom_site_fract_y
_atom_site_fract_z
_atom_site_occupancy
_atom_site_U_iso_or_equiv
O1 O-2 -0.0088 -0.1239 0.3376 1 0.0
O3 O-2 0.0641 -0.1031 0.1155 1 0.0
N1 N+5 0 0 0.338 1 0.0
Co1 Co+2 0.1667 -0.1667 0.3333 1 0.0
N2 N+5 -0.1018 -0.393 0.4503 1 0.0
O4 O-2 -0.0124 -0.3768 0.3791 1 0.0
O2 O-2 0.2412 -0.0596 0.4758 1 0.0
Co2 Co+2 0 0 0 1 0.0
